data_7118945
loop_
_publ_author_name
'Laugeois, Maxime'
'Ponra, Sudipta'
'Ratovelomanana-Vidal, Virginie'
'Michelet, V\'eronique'
'Vitale, Maxime R.'

_publ_section_title
;
 Asymmetric preparation of polysubstituted cyclopentanes by synergistic
 Pd(0)/amine catalyzed formal [3+2] cycloadditions of vinyl cyclopropanes
 with enals.
;
_journal_issue 30
_journal_name_full 'Chemical communications (Cambridge, England)'
_journal_page_first 5332
_journal_page_last 5335
_journal_paper_doi 10.1039/c6cc01775d
_journal_volume 52
_journal_year 2016
_chemical_formula_sum 'C16 H16 N2 O'
_chemical_formula_weight 252.31
_chemical_name_systematic (1S,5R,6R,8S)-2-imino-8-phenyl-6-vinyl-3-oxabicyclo[3.2.1]octane-1-carbonitrile
_space_group_crystal_system monoclinic
_space_group_IT_number 4
_space_group_name_Hall 'P 2yb'
_space_group_name_H-M_alt 'P 1 21 1'
_symmetry_space_group_name_Hall 'P 2yb'
_symmetry_space_group_name_H-M 'P 1 21 1'
_atom_sites_solution_hydrogens mixed
_audit_creation_method SHELXL-2014/7
_audit_update_record
;
2016-02-26 deposited with the CCDC.
2016-03-18 downloaded from the CCDC.
;
_cell_angle_alpha 90
_cell_angle_beta 97.885(6)
_cell_angle_gamma 90
_cell_formula_units_Z 4
_cell_length_a 6.9841(7)
_cell_length_b 12.5978(13)
_cell_length_c 15.7350(16)
_cell_measurement_temperature 200(2)
_cell_volume 1371.3(2)
_computing_structure_refinement 'SHELXL-2014/7 (Sheldrick, 2014)'
_diffrn_ambient_temperature 200(2)
_diffrn_measured_fraction_theta_full 0.984
_diffrn_measured_fraction_theta_max 0.980
_diffrn_radiation_type CuK\a
_diffrn_radiation_wavelength 1.54178
_diffrn_reflns_av_R_equivalents 0.0519
_diffrn_reflns_av_unetI/netI 0.0654
_diffrn_reflns_Laue_measured_fraction_full 0.984
_diffrn_reflns_Laue_measured_fraction_max 0.980
_diffrn_reflns_limit_h_max 8
_diffrn_reflns_limit_h_min -8
_diffrn_reflns_limit_k_max 15
_diffrn_reflns_limit_k_min -15
_diffrn_reflns_limit_l_max 12
_diffrn_reflns_limit_l_min -18
_diffrn_reflns_number 13907
_diffrn_reflns_point_group_measured_fraction_full 0.986
_diffrn_reflns_point_group_measured_fraction_max 0.981
_diffrn_reflns_theta_full 67.679
_diffrn_reflns_theta_max 68.161
_diffrn_reflns_theta_min 2.835
_exptl_absorpt_coefficient_mu 0.612
_exptl_crystal_density_diffrn 1.222
_exptl_crystal_F_000 536
_refine_diff_density_max 0.286
_refine_diff_density_min -0.377
_refine_diff_density_rms 0.079
_refine_ls_abs_structure_details
;
 Refined as an inversion twin.
;
_refine_ls_abs_structure_Flack -0.6(8)
_refine_ls_extinction_method none
_refine_ls_goodness_of_fit_ref 1.091
_refine_ls_hydrogen_treatment constr
_refine_ls_matrix_type full
_refine_ls_number_parameters 344
_refine_ls_number_reflns 4790
_refine_ls_number_restraints 1
_refine_ls_restrained_S_all 1.090
_refine_ls_R_factor_all 0.0998
_refine_ls_R_factor_gt 0.0772
_refine_ls_shift/su_max 0.000
_refine_ls_shift/su_mean 0.000
_refine_ls_structure_factor_coef Fsqd
_refine_ls_weighting_details 'w=1/[\s^2^(Fo^2^)+(0.1632P)^2^] where P=(Fo^2^+2Fc^2^)/3'
_refine_ls_weighting_scheme calc
_refine_ls_wR_factor_gt 0.2313
_refine_ls_wR_factor_ref 0.2498
_reflns_Friedel_coverage 0.909
_reflns_Friedel_fraction_full 0.988
_reflns_Friedel_fraction_max 0.983
_reflns_number_gt 3486
_reflns_number_total 4790
_reflns_threshold_expression 'I > 2\s(I)'
_cod_data_source_file c6cc01775d2.cif
_cod_data_source_block shelx
_cod_depositor_comments 'Adding full bibliography for 7118943--7118945.cif.'
_cod_database_code 7118945
_shelx_shelxl_version_number 2014/7
_shelx_space_group_comment
;
The symmetry employed for this shelxl refinement is uniquely defined
by the following loop, which should always be used as a source of
symmetry information in preference to the above space-group names.
They are only intended as comments.
;

loop_
_space_group_symop_operation_xyz
'x, y, z'
'-x, y+1/2, -z'

loop_
_atom_site_label
_atom_site_type_symbol
_atom_site_fract_x
_atom_site_fract_y
_atom_site_fract_z
_atom_site_U_iso_or_equiv
_atom_site_adp_type
_atom_site_occupancy
_atom_site_site_symmetry_order
_atom_site_calc_flag
_atom_site_refinement_flags_posn
_atom_site_refinement_flags_adp
O1 O 0.5786(6) 0.0578(3) 0.0425(3) 0.0487(11) Uani 1 1 d . .
N1 N 0.9083(8) 0.3556(4) -0.0593(4) 0.0524(14) Uani 1 1 d . .
N2 N 0.8891(7) 0.1021(4) 0.0300(4) 0.0553(14) Uani 1 1 d . .
H2 H 0.9180 0.0424 0.0677 0.083 Uiso 1 1 d R U
C1 C 0.6379(8) 0.2179(5) -0.0384(4) 0.0422(13) Uani 1 1 d . .
C2 C 0.4629(8) 0.2710(4) -0.0059(4) 0.0397(13) Uani 1 1 d . .
H2A H 0.4158 0.3286 -0.0473 0.048 Uiso 1 1 calc R U
C3 C 0.3213(8) 0.1774(5) -0.0216(4) 0.0419(13) Uani 1 1 d . .
H3 H 0.1864 0.2016 -0.0177 0.050 Uiso 1 1 calc R U
C4 C 0.3383(9) 0.1396(5) -0.1132(4) 0.0478(15) Uani 1 1 d . .
H4A H 0.3308 0.0603 -0.1153 0.057 Uiso 1 1 calc R U
C5 C 0.5427(9) 0.1751(5) -0.1269(4) 0.0444(14) Uani 1 1 d . .
H5A H 0.6173 0.1145 -0.1454 0.053 Uiso 1 1 calc R U
H5B H 0.5361 0.2315 -0.1710 0.053 Uiso 1 1 calc R U
C6 C 0.3799(8) 0.0932(5) 0.0431(4) 0.0491(15) Uani 1 1 d . .
H6A H 0.3659 0.1207 0.1009 0.059 Uiso 1 1 calc R U
H6B H 0.2919 0.0317 0.0315 0.059 Uiso 1 1 calc R U
C7 C 0.7111(8) 0.1225(5) 0.0160(4) 0.0449(14) Uani 1 1 d . .
C8 C 0.7953(8) 0.2924(5) -0.0481(4) 0.0422(13) Uani 1 1 d . .
C9 C 0.4870(9) 0.3182(5) 0.0829(4) 0.0440(14) Uani 1 1 d . .
C10 C 0.6574(11) 0.3137(6) 0.1402(4) 0.0534(16) Uani 1 1 d . .
H10 H 0.7685 0.2813 0.1229 0.064 Uiso 1 1 calc R U
C11 C 0.6676(13) 0.3551(6) 0.2208(5) 0.0623(19) Uani 1 1 d . .
H11 H 0.7855 0.3509 0.2588 0.075 Uiso 1 1 calc R U
C12 C 0.5097(14) 0.4028(6) 0.2476(4) 0.065(2) Uani 1 1 d . .
H12 H 0.5177 0.4316 0.3038 0.078 Uiso 1 1 calc R U
C13 C 0.3398(13) 0.4084(6) 0.1923(5) 0.0637(19) Uani 1 1 d . .
H13 H 0.2298 0.4415 0.2103 0.076 Uiso 1 1 calc R U
C14 C 0.3280(10) 0.3662(5) 0.1106(5) 0.0517(16) Uani 1 1 d . .
H14 H 0.2095 0.3702 0.0730 0.062 Uiso 1 1 calc R U
C15 C 0.1856(11) 0.1850(6) -0.1784(5) 0.0564(17) Uani 1 1 d . .
H15 H 0.1755 0.2602 -0.1800 0.068 Uiso 1 1 calc R U
C16 C 0.0658(12) 0.1335(9) -0.2328(5) 0.080(2) Uani 1 1 d . .
H16A H 0.0695 0.0581 -0.2341 0.096 Uiso 1 1 calc R U
H16B H -0.0262 0.1709 -0.2718 0.096 Uiso 1 1 calc R U
O2 O 0.4645(7) 0.5706(4) 0.4262(4) 0.0631(14) Uani 1 1 d . .
N3 N 0.1427(9) 0.8513(5) 0.5514(4) 0.0580(15) Uani 1 1 d . .
N4 N 0.1599(8) 0.6091(5) 0.4496(4) 0.0657(17) Uani 1 1 d . .
H4 H 0.1122 0.5569 0.4121 0.099 Uiso 1 1 d R U
C17 C 0.4138(9) 0.7207(5) 0.5208(4) 0.0431(14) Uani 1 1 d . .
C18 C 0.5897(9) 0.7779(5) 0.4915(4) 0.0446(14) Uani 1 1 d . .
H18 H 0.6409 0.8297 0.5372 0.054 Uiso 1 1 calc R U
C19 C 0.7286(9) 0.6823(5) 0.4969(4) 0.0485(15) Uani 1 1 d . .
H19 H 0.8646 0.7061 0.4950 0.058 Uiso 1 1 calc R U
C20 C 0.7086(10) 0.6295(6) 0.5843(5) 0.0574(17) Uani 1 1 d . .
H20 H 0.7026 0.5509 0.5754 0.069 Uiso 1 1 calc R U
C21 C 0.5109(10) 0.6661(6) 0.6050(4) 0.0561(17) Uani 1 1 d . .
H21A H 0.5257 0.7169 0.6534 0.067 Uiso 1 1 calc R U
H21B H 0.4331 0.6049 0.6199 0.067 Uiso 1 1 calc R U
C22 C 0.3360(9) 0.6303(6) 0.4607(4) 0.0487(15) Uani 1 1 d . .
C23 C 0.6629(10) 0.6087(6) 0.4243(5) 0.0596(18) Uani 1 1 d . .
H23A H 0.6694 0.6459 0.3694 0.072 Uiso 1 1 calc R U
H23B H 0.7515 0.5471 0.4271 0.072 Uiso 1 1 calc R U
C24 C 0.2557(10) 0.7912(5) 0.5368(4) 0.0500(16) Uani 1 1 d . .
C25 C 0.5631(10) 0.8355(5) 0.4071(4) 0.0482(15) Uani 1 1 d . .
C26 C 0.3903(12) 0.8439(6) 0.3531(4) 0.0579(18) Uani 1 1 d . .
H26 H 0.2772 0.8124 0.3694 0.069 Uiso 1 1 calc R U
C27 C 0.3787(16) 0.8969(7) 0.2762(5) 0.079(3) Uani 1 1 d . .
H27 H 0.2578 0.9033 0.2406 0.094 Uiso 1 1 calc R U
C28 C 0.5440(18) 0.9411(7) 0.2504(6) 0.082(3) Uani 1 1 d . .
H28 H 0.5372 0.9761 0.1966 0.099 Uiso 1 1 calc R U
C29 C 0.7148(16) 0.9340(6) 0.3025(5) 0.074(2) Uani 1 1 d . .
H29 H 0.8272 0.9651 0.2853 0.089 Uiso 1 1 calc R U
C30 C 0.7276(12) 0.8820(6) 0.3806(5) 0.0599(18) Uani 1 1 d . .
H30 H 0.8485 0.8779 0.4164 0.072 Uiso 1 1 calc R U
C31 C 0.8763(12) 0.6528(9) 0.6531(6) 0.089(3) Uani 1 1 d . .
H31 H 0.9977 0.6609 0.6330 0.107 Uiso 1 1 calc R U
C32 C 0.8799(15) 0.6630(9) 0.7315(6) 0.088(3) Uani 1 1 d . .
H32A H 0.7642 0.6560 0.7564 0.106 Uiso 1 1 calc R U
H32B H 0.9985 0.6778 0.7667 0.106 Uiso 1 1 calc R U

loop_
_atom_site_aniso_label
_atom_site_aniso_U_11
_atom_site_aniso_U_22
_atom_site_aniso_U_33
_atom_site_aniso_U_23
_atom_site_aniso_U_13
_atom_site_aniso_U_12
O1 0.043(2) 0.043(2) 0.061(3) 0.0129(19) 0.010(2) 0.0022(18)
N1 0.041(3) 0.048(3) 0.069(4) 0.006(3) 0.011(3) -0.008(2)
N2 0.040(3) 0.050(3) 0.076(4) 0.014(3) 0.008(3) 0.006(2)
C1 0.037(3) 0.038(3) 0.050(3) -0.002(2) 0.002(3) -0.003(2)
C2 0.038(3) 0.038(3) 0.042(3) 0.001(2) 0.004(2) 0.002(2)
C3 0.032(3) 0.047(3) 0.047(3) 0.002(3) 0.005(2) 0.000(2)
C4 0.045(3) 0.042(3) 0.055(4) -0.004(3) 0.002(3) -0.009(3)
C5 0.045(3) 0.044(3) 0.046(3) -0.002(3) 0.013(3) -0.001(3)
C6 0.035(3) 0.053(4) 0.060(4) 0.005(3) 0.010(3) -0.006(3)
C7 0.041(3) 0.040(3) 0.054(3) 0.005(2) 0.005(3) -0.003(3)
C8 0.039(3) 0.039(3) 0.049(3) 0.001(2) 0.009(3) 0.007(3)
C9 0.045(3) 0.039(3) 0.047(3) 0.004(2) 0.001(3) -0.006(2)
C10 0.057(4) 0.052(4) 0.049(4) 0.003(3) 0.001(3) 0.000(3)
C11 0.078(5) 0.060(4) 0.045(4) -0.002(3) -0.004(3) -0.003(4)
C12 0.100(6) 0.055(4) 0.042(4) -0.005(3) 0.019(4) -0.004(4)
C13 0.081(5) 0.056(4) 0.059(4) 0.000(3) 0.027(4) 0.005(4)
C14 0.051(4) 0.051(4) 0.055(4) 0.002(3) 0.013(3) 0.005(3)
C15 0.053(4) 0.068(4) 0.049(4) 0.003(3) 0.011(3) -0.001(3)
C16 0.066(5) 0.105(7) 0.063(5) -0.006(5) -0.010(4) 0.002(5)
O2 0.052(3) 0.055(3) 0.083(3) -0.021(3) 0.012(2) -0.003(2)
N3 0.055(3) 0.057(4) 0.064(4) -0.008(3) 0.014(3) -0.002(3)
N4 0.043(3) 0.068(4) 0.083(4) -0.024(3) -0.001(3) -0.005(3)
C17 0.038(3) 0.046(3) 0.045(3) 0.000(3) 0.003(3) -0.002(3)
C18 0.046(3) 0.043(3) 0.044(3) -0.003(2) 0.003(3) -0.002(3)
C19 0.037(3) 0.050(3) 0.059(4) 0.005(3) 0.010(3) -0.002(3)
C20 0.045(3) 0.054(4) 0.071(4) 0.018(3) 0.000(3) -0.007(3)
C21 0.057(4) 0.058(4) 0.051(4) 0.014(3) 0.003(3) -0.012(3)
C22 0.042(3) 0.053(4) 0.051(3) -0.009(3) 0.005(3) 0.002(3)
C23 0.046(4) 0.052(4) 0.083(5) -0.004(3) 0.016(3) 0.005(3)
C24 0.054(4) 0.047(3) 0.048(3) -0.006(3) 0.001(3) -0.006(3)
C25 0.060(4) 0.040(3) 0.045(3) -0.001(3) 0.009(3) 0.007(3)
C26 0.072(5) 0.056(4) 0.043(4) 0.002(3) 0.003(3) 0.018(3)
C27 0.108(7) 0.070(5) 0.052(4) -0.008(4) -0.007(5) 0.037(5)
C28 0.140(10) 0.059(5) 0.053(4) 0.002(3) 0.029(6) 0.017(5)
C29 0.111(7) 0.054(4) 0.060(5) 0.006(3) 0.024(5) 0.003(4)
C30 0.072(5) 0.047(4) 0.061(4) 0.002(3) 0.011(4) 0.000(3)
C31 0.052(4) 0.121(8) 0.089(7) 0.052(6) -0.014(4) -0.025(5)
C32 0.094(7) 0.101(7) 0.064(6) 0.006(5) -0.009(5) -0.035(6)

loop_
_atom_type_symbol
_atom_type_description
_atom_type_scat_dispersion_real
_atom_type_scat_dispersion_imag
_atom_type_scat_source
C C 0.0181 0.0091 'International Tables Vol C Tables 4.2.6.8 and 6.1.1.4'
H H 0.0000 0.0000 'International Tables Vol C Tables 4.2.6.8 and 6.1.1.4'
N N 0.0311 0.0180 'International Tables Vol C Tables 4.2.6.8 and 6.1.1.4'
O O 0.0492 0.0322 'International Tables Vol C Tables 4.2.6.8 and 6.1.1.4'

loop_
_geom_angle_atom_site_label_1
_geom_angle_atom_site_label_2
_geom_angle_atom_site_label_3
_geom_angle
C7 O1 C6 120.9(5)
C7 N2 H2 112.7
C8 C1 C7 111.4(5)
C8 C1 C5 111.3(5)
C7 C1 C5 107.4(5)
C8 C1 C2 113.3(5)
C7 C1 C2 112.2(5)
C5 C1 C2 100.7(5)
C9 C2 C3 116.0(5)
C9 C2 C1 119.1(5)
C3 C2 C1 97.8(5)
C9 C2 H2A 107.7
C3 C2 H2A 107.7
C1 C2 H2A 107.7
C6 C3 C2 109.0(5)
C6 C3 C4 111.7(6)
C2 C3 C4 105.0(5)
C6 C3 H3 110.3
C2 C3 H3 110.3
C4 C3 H3 110.3
C15 C4 C3 112.7(6)
C15 C4 C5 112.5(6)
C3 C4 C5 103.5(5)
C15 C4 H4A 109.3
C3 C4 H4A 109.3
C5 C4 H4A 109.3
C1 C5 C4 105.5(5)
C1 C5 H5A 110.6
C4 C5 H5A 110.6
C1 C5 H5B 110.6
C4 C5 H5B 110.6
H5A C5 H5B 108.8
O1 C6 C3 112.7(5)
O1 C6 H6A 109.0
C3 C6 H6A 109.0
O1 C6 H6B 109.0
C3 C6 H6B 109.0
H6A C6 H6B 107.8
N2 C7 O1 121.9(6)
N2 C7 C1 120.5(6)
O1 C7 C1 117.5(5)
N1 C8 C1 174.8(6)
C14 C9 C10 117.7(6)
C14 C9 C2 118.1(6)
C10 C9 C2 124.2(6)
C11 C10 C9 121.2(7)
C11 C10 H10 119.4
C9 C10 H10 119.4
C10 C11 C12 120.8(7)
C10 C11 H11 119.6
C12 C11 H11 119.6
C11 C12 C13 119.2(7)
C11 C12 H12 120.4
C13 C12 H12 120.4
C14 C13 C12 120.3(8)
C14 C13 H13 119.8
C12 C13 H13 119.8
C13 C14 C9 120.8(7)
C13 C14 H14 119.6
C9 C14 H14 119.6
C16 C15 C4 127.1(8)
C16 C15 H15 116.4
C4 C15 H15 116.4
C15 C16 H16A 120.0
C15 C16 H16B 120.0
H16A C16 H16B 120.0
C22 O2 C23 120.6(5)
C22 N4 H4 120.7
C24 C17 C22 110.2(5)
C24 C17 C18 114.6(5)
C22 C17 C18 113.0(5)
C24 C17 C21 111.8(6)
C22 C17 C21 105.7(5)
C18 C17 C21 100.8(5)
C25 C18 C19 115.2(6)
C25 C18 C17 118.7(5)
C19 C18 C17 98.0(5)
C25 C18 H18 108.1
C19 C18 H18 108.1
C17 C18 H18 108.1
C23 C19 C18 108.5(5)
C23 C19 C20 110.9(6)
C18 C19 C20 104.5(5)
C23 C19 H19 110.9
C18 C19 H19 110.9
C20 C19 H19 110.9
C31 C20 C21 115.0(8)
C31 C20 C19 113.3(6)
C21 C20 C19 104.6(5)
C31 C20 H20 107.8
C21 C20 H20 107.8
C19 C20 H20 107.8
C20 C21 C17 104.6(6)
C20 C21 H21A 110.8
C17 C21 H21A 110.8
C20 C21 H21B 110.8
C17 C21 H21B 110.8
H21A C21 H21B 108.9
N4 C22 O2 121.6(6)
N4 C22 C17 120.4(6)
O2 C22 C17 117.9(5)
O2 C23 C19 112.3(6)
O2 C23 H23A 109.2
C19 C23 H23A 109.2
O2 C23 H23B 109.2
C19 C23 H23B 109.2
H23A C23 H23B 107.9
N3 C24 C17 175.0(7)
C26 C25 C30 117.8(7)
C26 C25 C18 124.9(7)
C30 C25 C18 117.2(6)
C27 C26 C25 121.3(9)
C27 C26 H26 119.3
C25 C26 H26 119.3
C28 C27 C26 120.0(8)
C28 C27 H27 120.0
C26 C27 H27 120.0
C29 C28 C27 119.6(8)
C29 C28 H28 120.2
C27 C28 H28 120.2
C30 C29 C28 120.9(10)
C30 C29 H29 119.6
C28 C29 H29 119.6
C29 C30 C25 120.4(8)
C29 C30 H30 119.8
C25 C30 H30 119.8
C32 C31 C20 129.9(10)
C32 C31 H31 115.0
C20 C31 H31 115.0
C31 C32 H32A 120.0
C31 C32 H32B 120.0
H32A C32 H32B 120.0

loop_
_geom_bond_atom_site_label_1
_geom_bond_atom_site_label_2
_geom_bond_distance
O1 C7 1.342(7)
O1 C6 1.459(7)
N1 C8 1.151(8)
N2 C7 1.259(8)
N2 H2 0.9622
C1 C8 1.469(9)
C1 C7 1.522(8)
C1 C5 1.555(9)
C1 C2 1.541(9)
C2 C9 1.506(9)
C2 C3 1.538(8)
C2 H2A 1.0000
C3 C6 1.489(9)
C3 C4 1.537(9)
C3 H3 1.0000
C4 C15 1.489(10)
C4 C5 1.539(9)
C4 H4A 1.0000
C5 H5A 0.9900
C5 H5B 0.9900
C6 H6A 0.9900
C6 H6B 0.9900
C9 C14 1.387(10)
C9 C10 1.392(9)
C10 C11 1.364(11)
C10 H10 0.9500
C11 C12 1.373(12)
C11 H11 0.9500
C12 C13 1.374(13)
C12 H12 0.9500
C13 C14 1.384(11)
C13 H13 0.9500
C14 H14 0.9500
C15 C16 1.288(11)
C15 H15 0.9500
C16 H16A 0.9500
C16 H16B 0.9500
O2 C22 1.342(8)
O2 C23 1.471(8)
N3 C24 1.140(9)
N4 C22 1.247(9)
N4 H4 0.9148
C17 C24 1.465(9)
C17 C22 1.531(9)
C17 C18 1.548(9)
C17 C21 1.562(9)
C18 C25 1.503(9)
C18 C19 1.542(9)
C18 H18 1.0000
C19 C23 1.494(10)
C19 C20 1.551(10)
C19 H19 1.0000
C20 C31 1.510(11)
C20 C21 1.532(11)
C20 H20 1.0000
C21 H21A 0.9900
C21 H21B 0.9900
C23 H23A 0.9900
C23 H23B 0.9900
C25 C26 1.382(10)
C25 C30 1.404(11)
C26 C27 1.375(12)
C26 H26 0.9500
C27 C28 1.392(15)
C27 H27 0.9500
C28 C29 1.354(15)
C28 H28 0.9500
C29 C30 1.383(11)
C29 H29 0.9500
C30 H30 0.9500
C31 C32 1.237(14)
C31 H31 0.9500
C32 H32A 0.9500
C32 H32B 0.9500
